data_2226979
loop_
_publ_author_name
'Wu, De-Hong'
'Wu, Qi-Qi'

_publ_section_title
;
 4-Ethylanilinium 2-carboxyacetate
;
_journal_coeditor_code KJ2151
_journal_issue 8
_journal_name_full 'Acta Crystallographica Section E'
_journal_page_first o2160
_journal_paper_doi 10.1107/S1600536810029648
_journal_volume 66
_journal_year 2010
_chemical_formula_iupac 'C8 H12 N +, C3 H3 O4 -'
_chemical_formula_moiety 'C8 H12 N +, C3 H3 O4 -'
_chemical_formula_sum 'C11 H15 N O4'
_chemical_formula_weight 225.24
_chemical_name_systematic
;
4-Ethylanilinium 2-carboxyacetate
;
_space_group_IT_number 14
_symmetry_cell_setting monoclinic
_symmetry_space_group_name_Hall '-P 2ybc'
_symmetry_space_group_name_H-M 'P 1 21/c 1'
_atom_sites_solution_hydrogens geom
_atom_sites_solution_primary direct
_atom_sites_solution_secondary difmap
_audit_creation_method SHELXL-97
_cell_angle_alpha 90.00
_cell_angle_beta 99.177(10)
_cell_angle_gamma 90.00
_cell_formula_units_Z 4
_cell_length_a 13.439(3)
_cell_length_b 9.2914(19)
_cell_length_c 8.8827(18)
_cell_measurement_reflns_used 9421
_cell_measurement_temperature 291(2)
_cell_measurement_theta_max 27.58
_cell_measurement_theta_min 3.07
_cell_volume 1095.0(4)
_computing_cell_refinement 'CrystalClear (Rigaku, 2005)'
_computing_data_collection 'CrystalClear (Rigaku, 2005)'
_computing_data_reduction 'CrystalClear (Rigaku, 2005)'
_computing_molecular_graphics 'SHELXTL (Sheldrick, 2008)'
_computing_publication_material 'SHELXTL (Sheldrick, 2008)'
_computing_structure_refinement 'SHELXL97 (Sheldrick, 2008)'
_computing_structure_solution 'SHELXS97 (Sheldrick, 2008)'
_diffrn_ambient_temperature 291(2)
_diffrn_detector_area_resol_mean 13.6612
_diffrn_measured_fraction_theta_full 0.999
_diffrn_measured_fraction_theta_max 0.999
_diffrn_measurement_device_type 'Rigaku SCXmini diffractometer'
_diffrn_measurement_method \w
_diffrn_radiation_monochromator graphite
_diffrn_radiation_source 'fine-focus sealed tube'
_diffrn_radiation_type MoK\a
_diffrn_radiation_wavelength 0.71073
_diffrn_reflns_av_R_equivalents 0.0415
_diffrn_reflns_av_sigmaI/netI 0.0338
_diffrn_reflns_limit_h_max 17
_diffrn_reflns_limit_h_min -17
_diffrn_reflns_limit_k_max 12
_diffrn_reflns_limit_k_min -12
_diffrn_reflns_limit_l_max 11
_diffrn_reflns_limit_l_min -11
_diffrn_reflns_number 11013
_diffrn_reflns_theta_full 27.48
_diffrn_reflns_theta_max 27.48
_diffrn_reflns_theta_min 3.07
_exptl_absorpt_coefficient_mu 0.104
_exptl_absorpt_correction_T_max 0.9714
_exptl_absorpt_correction_T_min 0.9634
_exptl_absorpt_correction_type multi-scan
_exptl_absorpt_process_details '(CrystalClear; Rigaku, 2005)'
_exptl_crystal_colour colorless
_exptl_crystal_density_diffrn 1.366
_exptl_crystal_density_method 'not measured'
_exptl_crystal_description block
_exptl_crystal_F_000 480
_exptl_crystal_size_max 0.36
_exptl_crystal_size_mid 0.32
_exptl_crystal_size_min 0.28
_refine_diff_density_max 0.420
_refine_diff_density_min -0.431
_refine_ls_extinction_coef 0.038(5)
_refine_ls_extinction_expression Fc^*^=kFc[1+0.001xFc^2^\l^3^/sin(2\q)]^-1/4^
_refine_ls_extinction_method 'SHELXTL (Sheldrick, 2008)'
_refine_ls_goodness_of_fit_ref 1.054
_refine_ls_hydrogen_treatment constr
_refine_ls_matrix_type full
_refine_ls_number_parameters 147
_refine_ls_number_reflns 2510
_refine_ls_number_restraints 0
_refine_ls_restrained_S_all 1.054
_refine_ls_R_factor_all 0.0759
_refine_ls_R_factor_gt 0.0600
_refine_ls_shift/su_max 0.000
_refine_ls_shift/su_mean 0.000
_refine_ls_structure_factor_coef Fsqd
_refine_ls_weighting_details 'calc w=1/[\s^2^(Fo^2^)+(0.0682P)^2^+0.8364P] where P=(Fo^2^+2Fc^2^)/3'
_refine_ls_weighting_scheme calc
_refine_ls_wR_factor_gt 0.1504
_refine_ls_wR_factor_ref 0.1605
_reflns_number_gt 1995
_reflns_number_total 2510
_reflns_threshold_expression I>2sigma(I)
_cod_data_source_file kj2151.cif
_cod_data_source_block I
_cod_original_sg_symbol_H-M 'P 21/c'
_cod_database_code 2226979
_cod_database_fobs_code 2226979

loop_
_symmetry_equiv_pos_as_xyz
'x, y, z'
'-x, y+1/2, -z+1/2'
'-x, -y, -z'
'x, -y-1/2, z-1/2'

loop_
_atom_site_type_symbol
_atom_site_label
_atom_site_fract_x
_atom_site_fract_y
_atom_site_fract_z
_atom_site_U_iso_or_equiv
_atom_site_adp_type
_atom_site_calc_flag
_atom_site_refinement_flags
_atom_site_occupancy
_atom_site_disorder_assembly
_atom_site_disorder_group
C C1 0.90859(14) 0.4455(2) 0.0928(2) 0.0260(4) Uani d . 1 . .
C C2 0.89084(16) 0.3160(2) -0.0141(2) 0.0290(5) Uani d . 1 . .
H H2A 0.8213 0.3177 -0.0645 0.035 Uiso calc R 1 . .
H H2B 0.9332 0.3261 -0.0923 0.035 Uiso calc R 1 . .
C C3 0.91163(15) 0.1717(2) 0.0613(2) 0.0265(4) Uani d . 1 . .
C C4 0.3837(2) 0.7987(4) 0.3598(4) 0.0718(10) Uani d . 1 . .
H H4A 0.3281 0.7797 0.4124 0.108 Uiso calc R 1 . .
H H4B 0.3704 0.7573 0.2595 0.108 Uiso calc R 1 . .
H H4C 0.3926 0.9008 0.3517 0.108 Uiso calc R 1 . .
C C5 0.4769(2) 0.7341(4) 0.4458(3) 0.0605(8) Uani d . 1 . .
H H5A 0.4657 0.6316 0.4555 0.073 Uiso calc R 1 . .
H H5B 0.4877 0.7745 0.5478 0.073 Uiso calc R 1 . .
C C6 0.57213(18) 0.7548(3) 0.3778(3) 0.0405(6) Uani d . 1 . .
C C7 0.63668(19) 0.6409(3) 0.3677(3) 0.0442(6) Uani d . 1 . .
H H7A 0.6205 0.5508 0.4025 0.053 Uiso calc R 1 . .
C C8 0.72484(18) 0.6569(2) 0.3073(3) 0.0388(5) Uani d . 1 . .
H H8A 0.7669 0.5785 0.3006 0.047 Uiso calc R 1 . .
C C9 0.74915(15) 0.7901(2) 0.2574(2) 0.0300(5) Uani d . 1 . .
C C10 0.68750(17) 0.9066(2) 0.2664(3) 0.0388(5) Uani d . 1 . .
H H10A 0.7046 0.9967 0.2328 0.047 Uiso calc R 1 . .
C C11 0.59904(19) 0.8877(3) 0.3267(3) 0.0453(6) Uani d . 1 . .
H H11A 0.5570 0.9662 0.3327 0.054 Uiso calc R 1 . .
N N1 0.84388(13) 0.80909(19) 0.1986(2) 0.0347(5) Uani d . 1 . .
H H1A 0.8755 0.7249 0.1992 0.052 Uiso calc R 1 . .
H H1B 0.8828 0.8714 0.2571 0.052 Uiso calc R 1 . .
H H1C 0.8311 0.8426 0.1036 0.052 Uiso calc R 1 . .
O O1 0.88090(13) 0.56380(16) 0.03767(19) 0.0412(4) Uani d . 1 . .
O O2 0.95091(12) 0.42353(15) 0.22859(17) 0.0352(4) Uani d . 1 . .
O O3 0.84347(12) 0.08947(16) 0.0783(2) 0.0413(4) Uani d . 1 . .
O O4 1.00669(11) 0.14348(15) 0.10516(18) 0.0337(4) Uani d . 1 . .
H H4 1.0153 0.0579 0.1549 0.105(14) Uiso d R 1 . .

loop_
_atom_site_aniso_label
_atom_site_aniso_U_11
_atom_site_aniso_U_22
_atom_site_aniso_U_33
_atom_site_aniso_U_12
_atom_site_aniso_U_13
_atom_site_aniso_U_23
C1 0.0251(9) 0.0210(9) 0.0323(10) -0.0010(7) 0.0058(8) 0.0015(7)
C2 0.0335(11) 0.0246(10) 0.0277(10) -0.0018(8) 0.0011(8) 0.0019(8)
C3 0.0333(11) 0.0210(9) 0.0261(10) -0.0025(8) 0.0072(8) -0.0048(7)
C4 0.0498(17) 0.083(2) 0.088(2) -0.0032(16) 0.0301(17) 0.0124(19)
C5 0.0609(18) 0.071(2) 0.0559(17) 0.0003(15) 0.0279(14) 0.0118(15)
C6 0.0422(13) 0.0461(14) 0.0340(11) -0.0037(10) 0.0088(10) 0.0026(10)
C7 0.0531(15) 0.0344(12) 0.0463(14) -0.0079(11) 0.0117(11) 0.0074(10)
C8 0.0417(13) 0.0267(11) 0.0481(13) -0.0004(9) 0.0074(10) 0.0040(9)
C9 0.0277(10) 0.0285(10) 0.0316(10) -0.0039(8) -0.0019(8) -0.0002(8)
C10 0.0370(12) 0.0269(11) 0.0514(14) -0.0021(9) 0.0037(10) 0.0037(9)
C11 0.0422(13) 0.0398(13) 0.0543(15) 0.0065(10) 0.0091(11) 0.0003(11)
N1 0.0280(9) 0.0244(9) 0.0497(11) -0.0017(7) 0.0003(8) 0.0051(8)
O1 0.0511(10) 0.0242(8) 0.0454(9) 0.0081(7) -0.0010(7) 0.0041(7)
O2 0.0499(9) 0.0225(7) 0.0305(8) 0.0008(6) -0.0021(7) -0.0014(6)
O3 0.0363(9) 0.0264(8) 0.0626(11) -0.0054(6) 0.0118(8) 0.0058(7)
O4 0.0328(8) 0.0222(7) 0.0445(9) -0.0023(6) 0.0010(6) 0.0024(6)

loop_
_atom_type_symbol
_atom_type_description
_atom_type_scat_dispersion_real
_atom_type_scat_dispersion_imag
_atom_type_scat_source
C C 0.0033 0.0016 'International Tables Vol C Tables 4.2.6.8 and 6.1.1.4'
H H 0.0000 0.0000 'International Tables Vol C Tables 4.2.6.8 and 6.1.1.4'
N N 0.0061 0.0033 'International Tables Vol C Tables 4.2.6.8 and 6.1.1.4'
O O 0.0106 0.0060 'International Tables Vol C Tables 4.2.6.8 and 6.1.1.4'

loop_
_geom_angle_atom_site_label_1
_geom_angle_atom_site_label_2
_geom_angle_atom_site_label_3
_geom_angle_site_symmetry_1
_geom_angle_site_symmetry_3
_geom_angle
_geom_angle_publ_flag
O1 C1 O2 . . 125.59(19) ?
O1 C1 C2 . . 116.51(18) ?
O2 C1 C2 . . 117.89(17) ?
C3 C2 C1 . . 115.15(16) ?
C3 C2 H2A . . 108.5 ?
C1 C2 H2A . . 108.5 ?
C3 C2 H2B . . 108.5 ?
C1 C2 H2B . . 108.5 ?
H2A C2 H2B . . 107.5 ?
O3 C3 O4 . . 123.86(19) ?
O3 C3 C2 . . 121.53(19) ?
O4 C3 C2 . . 114.60(17) ?
C5 C4 H4A . . 109.5 ?
C5 C4 H4B . . 109.5 ?
H4A C4 H4B . . 109.5 ?
C5 C4 H4C . . 109.5 ?
H4A C4 H4C . . 109.5 ?
H4B C4 H4C . . 109.5 ?
C4 C5 C6 . . 116.2(2) ?
C4 C5 H5A . . 108.2 ?
C6 C5 H5A . . 108.2 ?
C4 C5 H5B . . 108.2 ?
C6 C5 H5B . . 108.2 ?
H5A C5 H5B . . 107.4 ?
C7 C6 C11 . . 117.6(2) ?
C7 C6 C5 . . 120.6(2) ?
C11 C6 C5 . . 121.8(2) ?
C6 C7 C8 . . 121.9(2) ?
C6 C7 H7A . . 119.1 ?
C8 C7 H7A . . 119.1 ?
C9 C8 C7 . . 119.0(2) ?
C9 C8 H8A . . 120.5 ?
C7 C8 H8A . . 120.5 ?
C8 C9 C10 . . 121.0(2) ?
C8 C9 N1 . . 119.35(19) ?
C10 C9 N1 . . 119.61(19) ?
C9 C10 C11 . . 119.0(2) ?
C9 C10 H10A . . 120.5 ?
C11 C10 H10A . . 120.5 ?
C6 C11 C10 . . 121.6(2) ?
C6 C11 H11A . . 119.2 ?
C10 C11 H11A . . 119.2 ?
C9 N1 H1A . . 109.5 ?
C9 N1 H1B . . 109.5 ?
H1A N1 H1B . . 109.5 ?
C9 N1 H1C . . 109.5 ?
H1A N1 H1C . . 109.5 ?
H1B N1 H1C . . 109.5 ?
C3 O4 H4 . . 111.3 ?

loop_
_geom_bond_atom_site_label_1
_geom_bond_atom_site_label_2
_geom_bond_site_symmetry_2
_geom_bond_distance
_geom_bond_publ_flag
C1 O1 . 1.237(2) ?
C1 O2 . 1.265(2) ?
C1 C2 . 1.528(3) ?
C2 C3 . 1.505(3) ?
C2 H2A . 0.9700 ?
C2 H2B . 0.9700 ?
C3 O3 . 1.220(2) ?
C3 O4 . 1.301(2) ?
C4 C5 . 1.485(5) ?
C4 H4A . 0.9600 ?
C4 H4B . 0.9600 ?
C4 H4C . 0.9600 ?
C5 C6 . 1.512(4) ?
C5 H5A . 0.9700 ?
C5 H5B . 0.9700 ?
C6 C7 . 1.381(4) ?
C6 C11 . 1.383(3) ?
C7 C8 . 1.384(3) ?
C7 H7A . 0.9300 ?
C8 C9 . 1.372(3) ?
C8 H8A . 0.9300 ?
C9 C10 . 1.373(3) ?
C9 N1 . 1.462(3) ?
C10 C11 . 1.390(3) ?
C10 H10A . 0.9300 ?
C11 H11A . 0.9300 ?
N1 H1A . 0.8900 ?
N1 H1B . 0.8900 ?
N1 H1C . 0.8900 ?
O4 H4 . 0.9084 ?

loop_
_geom_hbond_atom_site_label_D
_geom_hbond_atom_site_label_H
_geom_hbond_atom_site_label_A
_geom_hbond_site_symmetry_A
_geom_hbond_distance_DH
_geom_hbond_distance_HA
_geom_hbond_distance_DA
_geom_hbond_angle_DHA
N1 H1A O1 . 0.89 2.08 2.777(2) 134.1
N1 H1B O1 4_576 0.89 2.57 3.200(3) 128.6
N1 H1B O2 2_755 0.89 2.27 2.930(2) 130.7
N1 H1C O3 1_565 0.89 2.31 2.815(2) 115.6
N1 H1A O4 2_755 0.89 2.28 2.885(2) 124.6
O4 H4 O2 2_745 0.91 1.64 2.532(2) 167.2

loop_
_geom_torsion_atom_site_label_1
_geom_torsion_atom_site_label_2
_geom_torsion_atom_site_label_3
_geom_torsion_atom_site_label_4
_geom_torsion_site_symmetry_1
_geom_torsion_site_symmetry_2
_geom_torsion_site_symmetry_3
_geom_torsion_site_symmetry_4
_geom_torsion
_geom_torsion_publ_flag
O1 C1 C2 C3 . . . . -171.71(18) ?
O2 C1 C2 C3 . . . . 9.0(3) ?
C1 C2 C3 O3 . . . . 108.1(2) ?
C1 C2 C3 O4 . . . . -72.1(2) ?
C4 C5 C6 C7 . . . . -134.2(3) ?
C4 C5 C6 C11 . . . . 47.1(4) ?
C11 C6 C7 C8 . . . . -0.7(4) ?
C5 C6 C7 C8 . . . . -179.4(3) ?
C6 C7 C8 C9 . . . . 0.6(4) ?
C7 C8 C9 C10 . . . . -0.1(3) ?
C7 C8 C9 N1 . . . . 177.8(2) ?
C8 C9 C10 C11 . . . . -0.3(3) ?
N1 C9 C10 C11 . . . . -178.2(2) ?
C7 C6 C11 C10 . . . . 0.3(4) ?
C5 C6 C11 C10 . . . . 179.0(2) ?
C9 C10 C11 C6 . . . . 0.2(4) ?

loop_
_cod_related_entry_id
_cod_related_entry_database
_cod_related_entry_code
1 ChemSpider 30656161
